data_7235769
loop_
_publ_author_name
'Zheng, Xiaofang'
'Zhou, Li'
'Huang, Yumei'
'Wang, Chenggang'
'Duan, Jingui'
'Wen, Lili'
'Tian, Zhengfang'
'Li, Dongfeng'

_publ_section_title
;
 A series of metal--organic frameworks based on 5-(4-pyridyl)-isophthalic
 acid: selective sorption and fluorescence sensing
;
_journal_issue 31
_journal_name_full 'Journal of Materials Chemistry A'
_journal_page_first 12413
_journal_paper_doi 10.1039/C4TA01900H
_journal_volume 2
_journal_year 2014
_chemical_formula_sum 'C22 H14 N3 O5 Zn'
_chemical_formula_weight 465.73
_space_group_IT_number 84
_space_group_name_Hall '-P 4c'
_space_group_name_H-M_alt 'P 42/m'
_symmetry_cell_setting tetragonal
_symmetry_space_group_name_H-M 'P 42/m'
_atom_sites_solution_hydrogens geom
_atom_sites_solution_primary direct
_atom_sites_solution_secondary difmap
_audit_creation_method SHELXL-97
_cell_angle_alpha 90.00
_cell_angle_beta 90.00
_cell_angle_gamma 90.00
_cell_formula_units_Z 4
_cell_length_a 14.9438(5)
_cell_length_b 14.9438(5)
_cell_length_c 10.1290(7)
_cell_measurement_temperature 273(2)
_cell_volume 2261.98(19)
_computing_cell_refinement SMART
_computing_data_collection 'SMART (Bruker, 2000)'
_computing_data_reduction 'SAINT (Bruker, 2000)'
_computing_molecular_graphics SHELXTL
_computing_publication_material SHELXTL
_computing_structure_refinement SHELXTL
_computing_structure_solution 'SHELXTL (Bruker, 2000)'
_diffrn_ambient_temperature 273(2)
_diffrn_measured_fraction_theta_full 0.997
_diffrn_measured_fraction_theta_max 0.997
_diffrn_radiation_monochromator graphite
_diffrn_radiation_source 'fine-focus sealed tube'
_diffrn_radiation_type MoK\a
_diffrn_radiation_wavelength 0.71073
_diffrn_reflns_av_R_equivalents 0.0275
_diffrn_reflns_av_sigmaI/netI 0.0182
_diffrn_reflns_limit_h_max 17
_diffrn_reflns_limit_h_min -17
_diffrn_reflns_limit_k_max 17
_diffrn_reflns_limit_k_min -17
_diffrn_reflns_limit_l_max 12
_diffrn_reflns_limit_l_min -12
_diffrn_reflns_number 16047
_diffrn_reflns_theta_full 25.02
_diffrn_reflns_theta_max 25.02
_diffrn_reflns_theta_min 1.36
_exptl_absorpt_coefficient_mu 1.122
_exptl_absorpt_correction_T_max 0.864
_exptl_absorpt_correction_T_min 0.828
_exptl_absorpt_correction_type multi-scan
_exptl_absorpt_process_details 'SADABS; Bruker, 2000'
_exptl_crystal_density_diffrn 1.368
_exptl_crystal_density_method 'not measured'
_exptl_crystal_F_000 948
_exptl_crystal_size_max 0.18
_exptl_crystal_size_mid 0.14
_exptl_crystal_size_min 0.13
_refine_diff_density_max 0.997
_refine_diff_density_min -0.851
_refine_diff_density_rms 0.209
_refine_ls_extinction_method none
_refine_ls_goodness_of_fit_ref 1.216
_refine_ls_hydrogen_treatment constr
_refine_ls_matrix_type full
_refine_ls_number_parameters 187
_refine_ls_number_reflns 2122
_refine_ls_number_restraints 146
_refine_ls_restrained_S_all 1.288
_refine_ls_R_factor_all 0.0719
_refine_ls_R_factor_gt 0.0607
_refine_ls_shift/su_max 0.000
_refine_ls_shift/su_mean 0.000
_refine_ls_structure_factor_coef Fsqd
_refine_ls_weighting_details 'calc w=1/[\s^2^(Fo^2^)+(0.1206P)^2^+5.6043P] where P=(Fo^2^+2Fc^2^)/3'
_refine_ls_weighting_scheme calc
_refine_ls_wR_factor_gt 0.2101
_refine_ls_wR_factor_ref 0.2228
_reflns_number_gt 1864
_reflns_number_total 2122
_reflns_threshold_expression >2sigma(I)
_cod_data_source_file c4ta01900h2.cif
_cod_data_source_block 4
_cod_depositor_comments
;
The following automatic conversions were performed:

data item '_symmetry_cell_setting' value 'Tetragonal' was changed to
'tetragonal' in accordance with the
/home/saulius/struct/COD-crude-data/automatic-downloads/DataCite-retrospective/RSC/depositions/lib/dictionaries/cif_core.dic
dictionary named 'cif_core.dic' version 2.4.2 last updated on
2011-04-26.

Automatic conversion script
Id: cif_fix_values 6909 2019-04-08 15:41:33Z antanas 
;
_cod_original_sg_symbol_H-M P42/m
_cod_database_code 7235769

loop_
_symmetry_equiv_pos_as_xyz
'x, y, z'
'-x, -y, z'
'-y, x, z+1/2'
'y, -x, z+1/2'
'-x, -y, -z'
'x, y, -z'
'y, -x, -z-1/2'
'-y, x, -z-1/2'

loop_
_atom_site_label
_atom_site_type_symbol
_atom_site_fract_x
_atom_site_fract_y
_atom_site_fract_z
_atom_site_U_iso_or_equiv
_atom_site_adp_type
_atom_site_occupancy
_atom_site_symmetry_multiplicity
_atom_site_calc_flag
_atom_site_refinement_flags
_atom_site_disorder_group
Zn1 Zn 0.56338(5) 0.15412(5) 1.0000 0.0313(4) Uani 1 2 d S .
C1 C 0.3712(5) 0.1246(6) 1.0000 0.051(2) Uani 1 2 d SD .
H1 H 0.3820 0.0633 1.0000 0.061 Uiso 1 2 calc SR .
C2 C 0.3030(8) 0.2508(8) 1.0000 0.143(7) Uani 1 2 d SDU .
H2 H 0.2589 0.2948 1.0000 0.172 Uiso 1 2 calc SR .
C3 C 0.3909(7) 0.2642(7) 1.0000 0.137(7) Uani 1 2 d SDU .
H3 H 0.4189 0.3198 1.0000 0.164 Uiso 1 2 calc SR .
C4 C 0.2065(7) 0.1151(8) 1.0000 0.109(3) Uani 1 2 d SDU .
C5 C 0.2030(9) 0.0241(10) 1.0000 0.128(4) Uani 1 2 d SDU .
H5 H 0.2557 -0.0091 1.0000 0.153 Uiso 1 2 calc SR .
C6 C 0.1232(9) -0.0178(11) 1.0000 0.134(4) Uani 1 2 d SDU .
H6 H 0.1235 -0.0800 1.0000 0.160 Uiso 1 2 calc SR .
C7 C 0.0422(8) 0.0239(9) 1.0000 0.125(4) Uani 1 2 d SDU .
C8 C 0.0486(9) 0.1148(10) 1.0000 0.128(4) Uani 1 2 d SDU .
H8 H -0.0041 0.1479 1.0000 0.153 Uiso 1 2 calc SR .
C9 C 0.1270(8) 0.1597(9) 1.0000 0.121(4) Uani 1 2 d SDU .
H9 H 0.1267 0.2219 1.0000 0.146 Uiso 1 2 calc SR .
C10 C 0.5967(3) 0.0644(3) 0.6187(5) 0.0336(11) Uani 1 1 d U .
C11 C 0.5770(3) 0.1119(4) 0.7462(5) 0.0384(12) Uani 1 1 d U .
C12 C 0.6487(5) -0.0656(5) 0.5000 0.0357(17) Uani 1 2 d SU .
C13 C 0.6310(3) -0.0215(4) 0.6184(5) 0.0364(11) Uani 1 1 d U .
H13 H 0.6423 -0.0502 0.6982 0.044 Uiso 1 1 calc R .
C14 C 0.5791(5) 0.1076(5) 0.5000 0.0331(15) Uani 1 2 d SU .
H14 H 0.5555 0.1652 0.5000 0.040 Uiso 1 2 calc SR .
C15 C 0.8429(5) 0.3141(5) 1.0000 0.0417(17) Uani 1 2 d SU .
C16 C 0.8186(9) 0.2533(9) 0.8977(14) 0.057(2) Uani 0.50 1 d PU 1
H16 H 0.8590 0.2381 0.8317 0.068 Uiso 0.50 1 calc PR 1
C17 C 0.7338(9) 0.2176(10) 0.8993(14) 0.060(3) Uani 0.50 1 d PU 1
H17 H 0.7164 0.1796 0.8313 0.072 Uiso 0.50 1 calc PR 1
C18 C 0.6948(8) 0.2938(9) 0.9156(13) 0.050(2) Uani 0.50 1 d PU 2
H18 H 0.6525 0.3106 0.8531 0.060 Uiso 0.50 1 d PR 2
C19 C 0.7799(8) 0.3341(8) 0.9098(12) 0.047(2) Uani 0.50 1 d PU 2
H19 H 0.7927 0.3749 0.8430 0.057 Uiso 0.50 1 calc PR 2
N1 N 0.6730(4) 0.2368(5) 1.0000 0.0450(16) Uani 1 2 d S .
N2 N 0.4331(4) 0.1845(4) 1.0000 0.0425(16) Uani 1 2 d SD .
N3 N 0.2895(5) 0.1611(5) 1.0000 0.078(3) Uani 1 2 d SD .
O1 O 0.5928(3) 0.0699(3) 0.8525(4) 0.0424(9) Uani 1 1 d . .
O2 O 0.5475(3) 0.1896(3) 0.7437(5) 0.0634(13) Uani 1 1 d . .
O3 O 0.5132(14) 0.3662(12) 0.645(3) 0.190(12) Uani 0.50 1 d P .

loop_
_atom_site_aniso_label
_atom_site_aniso_U_11
_atom_site_aniso_U_22
_atom_site_aniso_U_33
_atom_site_aniso_U_23
_atom_site_aniso_U_13
_atom_site_aniso_U_12
Zn1 0.0280(5) 0.0344(5) 0.0313(6) 0.000 0.000 -0.0004(3)
C1 0.030(4) 0.036(4) 0.087(7) 0.000 0.000 0.007(3)
C2 0.044(5) 0.043(5) 0.34(2) 0.000 0.000 0.007(4)
C3 0.039(5) 0.033(5) 0.34(2) 0.000 0.000 -0.003(4)
C4 0.037(4) 0.053(5) 0.237(10) 0.000 0.000 0.004(4)
C5 0.052(5) 0.075(6) 0.256(10) 0.000 0.000 0.006(5)
C6 0.061(5) 0.080(6) 0.260(10) 0.000 0.000 0.004(5)
C7 0.054(5) 0.070(6) 0.250(10) 0.000 0.000 0.007(5)
C8 0.058(5) 0.072(6) 0.253(10) 0.000 0.000 0.008(5)
C9 0.053(5) 0.064(5) 0.247(10) 0.000 0.000 0.004(5)
C10 0.034(2) 0.037(2) 0.029(3) 0.000(2) -0.0004(19) -0.0001(19)
C11 0.044(3) 0.040(3) 0.032(3) -0.003(2) 0.000(2) 0.004(2)
C12 0.033(3) 0.037(4) 0.037(4) 0.000 0.000 0.006(3)
C13 0.039(2) 0.042(3) 0.028(3) 0.003(2) -0.002(2) 0.003(2)
C14 0.034(3) 0.032(3) 0.033(4) 0.000 0.000 0.002(3)
C15 0.040(4) 0.046(4) 0.040(4) 0.000 0.000 -0.012(3)
C16 0.049(5) 0.070(5) 0.051(5) -0.014(5) 0.009(4) -0.018(4)
C17 0.048(5) 0.074(6) 0.057(6) -0.019(5) 0.008(5) -0.018(5)
C18 0.039(5) 0.058(5) 0.053(6) 0.011(5) -0.008(5) -0.016(4)
C19 0.039(4) 0.055(5) 0.047(5) 0.015(4) -0.003(4) -0.016(4)
N1 0.040(4) 0.051(4) 0.044(4) 0.000 0.000 -0.013(3)
N2 0.028(3) 0.038(3) 0.061(4) 0.000 0.000 0.002(3)
N3 0.028(4) 0.037(4) 0.169(10) 0.000 0.000 0.004(3)
O1 0.054(2) 0.044(2) 0.0294(19) -0.0014(16) -0.0009(17) 0.0033(17)
O2 0.101(4) 0.046(2) 0.043(3) -0.007(2) -0.002(2) 0.022(2)
O3 0.152(17) 0.096(11) 0.32(4) 0.079(17) 0.010(18) 0.012(11)

loop_
_atom_type_symbol
_atom_type_description
_atom_type_scat_dispersion_real
_atom_type_scat_dispersion_imag
_atom_type_scat_source
C C 0.0033 0.0016 'International Tables Vol C Tables 4.2.6.8 and 6.1.1.4'
H H 0.0000 0.0000 'International Tables Vol C Tables 4.2.6.8 and 6.1.1.4'
N N 0.0061 0.0033 'International Tables Vol C Tables 4.2.6.8 and 6.1.1.4'
O O 0.0106 0.0060 'International Tables Vol C Tables 4.2.6.8 and 6.1.1.4'
Zn Zn 0.2839 1.4301 'International Tables Vol C Tables 4.2.6.8 and 6.1.1.4'

loop_
_geom_angle_atom_site_label_1
_geom_angle_atom_site_label_2
_geom_angle_atom_site_label_3
_geom_angle
_geom_angle_site_symmetry_1
_geom_angle_site_symmetry_3
N2 Zn1 O1 110.90(16) . .
N2 Zn1 O1 110.90(16) . 6_557
O1 Zn1 O1 96.5(2) . 6_557
N2 Zn1 N1 129.9(3) . .
O1 Zn1 N1 101.71(18) . .
O1 Zn1 N1 101.71(18) 6_557 .
N2 C1 N3 111.9(7) . .
N2 C1 H1 124.1 . .
N3 C1 H1 124.1 . .
C3 C2 N3 107.2(9) . .
C3 C2 H2 126.4 . .
N3 C2 H2 126.4 . .
C2 C3 N2 109.2(9) . .
C2 C3 H3 125.4 . .
N2 C3 H3 125.4 . .
C5 C4 C9 117.1(11) . .
C5 C4 N3 121.2(10) . .
C9 C4 N3 121.7(11) . .
C6 C5 C4 119.9(13) . .
C6 C5 H5 120.1 . .
C4 C5 H5 120.1 . .
C5 C6 C7 125.1(15) . .
C5 C6 H6 117.5 . .
C7 C6 H6 117.5 . .
C8 C7 C6 113.2(13) . .
C8 C7 C7 123.6(15) . 5_557
C6 C7 C7 123.2(17) . 5_557
C9 C8 C7 123.8(13) . .
C9 C8 H8 118.1 . .
C7 C8 H8 118.1 . .
C8 C9 C4 120.9(13) . .
C8 C9 H9 119.5 . .
C4 C9 H9 119.5 . .
C13 C10 C14 120.0(5) . .
C13 C10 C11 120.8(4) . .
C14 C10 C11 119.2(5) . .
O2 C11 O1 123.1(5) . .
O2 C11 C10 119.5(5) . .
O1 C11 C10 117.4(4) . .
C13 C12 C13 118.7(6) . 6_556
C13 C12 C15 120.7(3) . 3_644
C13 C12 C15 120.7(3) 6_556 3_644
C10 C13 C12 120.8(5) . .
C10 C13 H13 119.6 . .
C12 C13 H13 119.6 . .
C10 C14 C10 119.8(7) 6_556 .
C10 C14 H14 120.1 6_556 .
C10 C14 H14 120.1 . .
C19 C15 C19 85.6(12) . 6_557
C19 C15 C16 58.0(8) . .
C19 C15 C16 117.2(9) 6_557 .
C19 C15 C16 117.2(9) . 6_557
C19 C15 C16 58.0(8) 6_557 6_557
C16 C15 C16 93.2(12) . 6_557
C19 C15 C12 124.3(6) . 7_667
C19 C15 C12 124.3(6) 6_557 7_667
C16 C15 C12 118.4(7) . 7_667
C16 C15 C12 118.4(7) 6_557 7_667
C17 C16 C15 118.3(11) . .
C17 C16 H16 120.9 . .
C15 C16 H16 120.9 . .
C16 C17 N1 122.0(12) . .
C16 C17 C17 90.7(8) . 6_557
N1 C17 C17 43.1(7) . 6_557
C16 C17 H17 119.0 . .
N1 C17 H17 119.0 . .
C17 C17 H17 137.8 6_557 .
N1 C18 C19 123.8(11) . .
N1 C18 C18 46.9(6) . 6_557
C19 C18 C18 92.4(7) . 6_557
N1 C18 H18 118.1 . .
C19 C18 H18 118.1 . .
C18 C18 H18 133.0 6_557 .
C15 C19 C18 120.5(10) . .
C15 C19 C19 47.2(6) . 6_557
C18 C19 C19 87.6(7) . 6_557
C15 C19 H19 119.7 . .
C18 C19 H19 119.7 . .
C19 C19 H19 136.7 6_557 .
C18 N1 C18 86.2(12) 6_557 .
C18 N1 C17 58.0(9) 6_557 6_557
C18 N1 C17 118.0(9) . 6_557
C18 N1 C17 118.0(9) 6_557 .
C18 N1 C17 58.0(9) . .
C17 N1 C17 93.9(13) 6_557 .
C18 N1 Zn1 128.3(6) 6_557 .
C18 N1 Zn1 128.3(6) . .
C17 N1 Zn1 113.4(6) 6_557 .
C17 N1 Zn1 113.4(6) . .
C1 N2 C3 106.2(7) . .
C1 N2 Zn1 122.8(5) . .
C3 N2 Zn1 131.0(6) . .
C1 N3 C2 105.5(8) . .
C1 N3 C4 126.9(8) . .
C2 N3 C4 127.6(9) . .
C11 O1 Zn1 106.3(3) . .

loop_
_geom_bond_atom_site_label_1
_geom_bond_atom_site_label_2
_geom_bond_distance
_geom_bond_site_symmetry_2
Zn1 N2 1.999(6) .
Zn1 O1 2.003(4) .
Zn1 O1 2.003(4) 6_557
Zn1 N1 2.051(7) .
C1 N2 1.287(11) .
C1 N3 1.337(10) .
C1 H1 0.9300 .
C2 C3 1.329(16) .
C2 N3 1.356(14) .
C2 H2 0.9300 .
C3 N2 1.348(12) .
C3 H3 0.9300 .
C4 C5 1.361(18) .
C4 C9 1.362(16) .
C4 N3 1.418(13) .
C5 C6 1.347(19) .
C5 H5 0.9300 .
C6 C7 1.362(18) .
C6 H6 0.9300 .
C7 C8 1.362(19) .
C7 C7 1.45(3) 5_557
C8 C9 1.349(18) .
C8 H8 0.9300 .
C9 H9 0.9300 .
C10 C13 1.382(8) .
C10 C14 1.389(6) .
C10 C11 1.503(7) .
C11 O2 1.242(8) .
C11 O1 1.268(7) .
C12 C13 1.394(6) .
C12 C13 1.394(6) 6_556
C12 C15 1.477(10) 3_644
C13 H13 0.9300 .
C14 C10 1.389(6) 6_556
C14 H14 0.9300 .
C15 C19 1.345(13) .
C15 C19 1.345(13) 6_557
C15 C16 1.425(14) .
C15 C16 1.425(14) 6_557
C15 C12 1.477(10) 7_667
C16 C17 1.374(17) .
C16 H16 0.9300 .
C17 N1 1.396(14) .
C17 C17 2.04(3) 6_557
C17 H17 0.9300 .
C18 N1 1.251(13) .
C18 C19 1.408(15) .
C18 C18 1.71(3) 6_557
C18 H18 0.9300 .
C19 C19 1.83(2) 6_557
C19 H19 0.9300 .
N1 C18 1.251(13) 6_557
N1 C17 1.396(14) 6_557
